data_4334206
loop_
_publ_author_name
'Matthew B. Chambers'
'Stanislav Groysman'
'Dino Villagr\'an'
'Daniel G. Nocera'

_publ_section_title
;
 Iron in a Trigonal Tris(alkoxide) Ligand Environment
;
_journal_name_full 'Inorganic Chemistry'
_journal_page_first 3159
_journal_page_last 3169
_journal_paper_doi 10.1021/ic302634q
_journal_volume 52
_journal_year 2013
_chemical_formula_moiety 'C30 H63 Fe O3, C20 H40 K O10'
_chemical_formula_sum 'C50 H103 Fe K O13'
_chemical_formula_weight 1007.27
_chemical_name_common OHFe(Ditox)3K(15C5)2
_chemical_name_systematic
; 
 ? 
;
_space_group_IT_number 2
_symmetry_cell_setting triclinic
_symmetry_space_group_name_Hall '-P 1'
_symmetry_space_group_name_H-M 'P -1'
_atom_sites_solution_hydrogens geom
_atom_sites_solution_primary direct
_atom_sites_solution_secondary difmap
_audit_creation_method SHELXL-97
_cell_angle_alpha 99.3170(10)
_cell_angle_beta 90.2550(10)
_cell_angle_gamma 109.7320(10)
_cell_formula_units_Z 2
_cell_length_a 11.4144(7)
_cell_length_b 16.1991(10)
_cell_length_c 17.6843(10)
_cell_measurement_temperature 100(2)
_cell_volume 3031.1(3)
_computing_cell_refinement 'Bruker SAINT'
_computing_data_collection 'Bruker APEX2'
_computing_data_reduction 'Bruker SAINT'
_computing_molecular_graphics 'Bruker SHELXTL'
_computing_publication_material 'Bruker SHELXTL'
_computing_structure_refinement 'SHELXL-97 (Sheldrick, 2008)'
_computing_structure_solution 'SHELXS-97 (Sheldrick, 2008)'
_diffrn_ambient_temperature 100(2)
_diffrn_measured_fraction_theta_full 1.000
_diffrn_measured_fraction_theta_max 1.000
_diffrn_measurement_device_type 'Bruker APEX-II CCD'
_diffrn_measurement_method '\f and \w scans'
_diffrn_radiation_monochromator graphite
_diffrn_radiation_source 'fine-focus sealed tube'
_diffrn_radiation_type MoK\a
_diffrn_radiation_wavelength 0.71073
_diffrn_reflns_av_R_equivalents 0.0457
_diffrn_reflns_av_sigmaI/netI 0.0394
_diffrn_reflns_limit_h_max 14
_diffrn_reflns_limit_h_min -14
_diffrn_reflns_limit_k_max 20
_diffrn_reflns_limit_k_min -20
_diffrn_reflns_limit_l_max 22
_diffrn_reflns_limit_l_min -22
_diffrn_reflns_number 55329
_diffrn_reflns_theta_full 26.37
_diffrn_reflns_theta_max 26.37
_diffrn_reflns_theta_min 1.17
_exptl_absorpt_coefficient_mu 0.392
_exptl_absorpt_correction_T_max 0.9257
_exptl_absorpt_correction_T_min 0.9257
_exptl_absorpt_correction_type empirical
_exptl_absorpt_process_details SADABS
_exptl_crystal_colour yellow
_exptl_crystal_density_diffrn 1.170
_exptl_crystal_description Block
_exptl_crystal_F_000 2208
_exptl_crystal_size_max 0.20
_exptl_crystal_size_mid 0.20
_exptl_crystal_size_min 0.20
_refine_diff_density_max 0.886
_refine_diff_density_min -0.569
_refine_diff_density_rms 0.055
_refine_ls_extinction_method none
_refine_ls_goodness_of_fit_ref 0.993
_refine_ls_hydrogen_treatment mixed
_refine_ls_matrix_type full
_refine_ls_number_parameters 1069
_refine_ls_number_reflns 12406
_refine_ls_number_restraints 2015
_refine_ls_restrained_S_all 0.940
_refine_ls_R_factor_all 0.0664
_refine_ls_R_factor_gt 0.0472
_refine_ls_shift/su_max 0.000
_refine_ls_shift/su_mean 0.000
_refine_ls_structure_factor_coef Fsqd
_refine_ls_weighting_details 'calc w=1/[\s^2^(Fo^2^)+(0.0540P)^2^+3.1084P] where P=(Fo^2^+2Fc^2^)/3'
_refine_ls_weighting_scheme calc
_refine_ls_wR_factor_gt 0.1143
_refine_ls_wR_factor_ref 0.1264
_reflns_number_gt 9636
_reflns_number_total 12406
_reflns_threshold_expression >2sigma(I)
_cod_data_source_file ic302634q_si_002_10.cif
_cod_data_source_block cmpd_9_Fe(Ditox)3(OH)_K(15C5)2
_cod_database_code 4334206

loop_
_symmetry_equiv_pos_as_xyz
'x, y, z'
'-x, -y, -z'

loop_
_atom_site_label
_atom_site_type_symbol
_atom_site_fract_x
_atom_site_fract_y
_atom_site_fract_z
_atom_site_U_iso_or_equiv
_atom_site_adp_type
_atom_site_occupancy
_atom_site_symmetry_multiplicity
_atom_site_calc_flag
_atom_site_refinement_flags
_atom_site_disorder_assembly
_atom_site_disorder_group
Fe1 Fe 0.68872(3) 0.627573(19) 0.270694(16) 0.01990(8) Uani 1 1 d U B .
K1 K 0.58712(5) 0.16575(3) 0.24756(3) 0.03236(13) Uani 1 1 d U . .
O1 O 0.54535(13) 0.65688(9) 0.28902(8) 0.0232(3) Uani 1 1 d U . .
C1 C 0.42557(18) 0.63136(13) 0.25180(12) 0.0225(4) Uani 1 1 d DU A .
C10 C 0.4111(2) 0.55495(14) 0.18394(13) 0.0269(5) Uani 1 1 d DU . .
H10A H 0.4652 0.5779 0.1437 0.040 Uiso 1 1 calc R . .
H10B H 0.3241 0.5303 0.1633 0.040 Uiso 1 1 calc R . .
H10C H 0.4348 0.5082 0.2017 0.040 Uiso 1 1 calc R . .
C11 C 0.4182(2) 0.71511(14) 0.21808(13) 0.0263(5) Uani 1 1 d DU . .
C12 C 0.3126(3) 0.6911(2) 0.1518(2) 0.0301(9) Uani 0.746(8) 1 d PU A 1
H12A H 0.3101 0.7459 0.1363 0.045 Uiso 0.746(8) 1 calc PR A 1
H12B H 0.2318 0.6593 0.1704 0.045 Uiso 0.746(8) 1 calc PR A 1
H12C H 0.3305 0.6531 0.1076 0.045 Uiso 0.746(8) 1 calc PR A 1
C13 C 0.5405(4) 0.7562(3) 0.1791(3) 0.0299(9) Uani 0.746(8) 1 d PU A 1
H13A H 0.5577 0.7093 0.1434 0.045 Uiso 0.746(8) 1 calc PR A 1
H13B H 0.6095 0.7841 0.2183 0.045 Uiso 0.746(8) 1 calc PR A 1
H13C H 0.5315 0.8012 0.1508 0.045 Uiso 0.746(8) 1 calc PR A 1
C14 C 0.4040(4) 0.7909(2) 0.27598(19) 0.0307(9) Uani 0.746(8) 1 d PU A 1
H14A H 0.4616 0.8032 0.3209 0.046 Uiso 0.746(8) 1 calc PR A 1
H14B H 0.3181 0.7740 0.2919 0.046 Uiso 0.746(8) 1 calc PR A 1
H14C H 0.4229 0.8443 0.2524 0.046 Uiso 0.746(8) 1 calc PR A 1
C42 C 0.2898(10) 0.7058(7) 0.2020(8) 0.041(3) Uani 0.254(8) 1 d PU A 2
H42A H 0.2867 0.7549 0.1773 0.061 Uiso 0.254(8) 1 calc PR A 2
H42B H 0.2477 0.7069 0.2502 0.061 Uiso 0.254(8) 1 calc PR A 2
H42C H 0.2479 0.6490 0.1678 0.061 Uiso 0.254(8) 1 calc PR A 2
C43 C 0.4973(13) 0.7275(10) 0.1540(8) 0.034(3) Uani 0.254(8) 1 d PU A 2
H43A H 0.4574 0.6811 0.1097 0.050 Uiso 0.254(8) 1 calc PR A 2
H43B H 0.5781 0.7236 0.1683 0.050 Uiso 0.254(8) 1 calc PR A 2
H43C H 0.5100 0.7862 0.1406 0.050 Uiso 0.254(8) 1 calc PR A 2
C44 C 0.4796(14) 0.8015(6) 0.2858(6) 0.035(3) Uani 0.254(8) 1 d PU A 2
H44A H 0.5651 0.8063 0.2999 0.053 Uiso 0.254(8) 1 calc PR A 2
H44B H 0.4299 0.7944 0.3309 0.053 Uiso 0.254(8) 1 calc PR A 2
H44C H 0.4807 0.8556 0.2673 0.053 Uiso 0.254(8) 1 calc PR A 2
C15 C 0.3275(2) 0.59458(16) 0.31282(14) 0.0326(5) Uani 1 1 d DU . .
C16 C 0.3411(4) 0.5102(2) 0.3310(2) 0.0836(14) Uani 1 1 d U A .
H16A H 0.4280 0.5219 0.3479 0.125 Uiso 1 1 calc R . .
H16B H 0.3174 0.4640 0.2850 0.125 Uiso 1 1 calc R . .
H16C H 0.2867 0.4900 0.3720 0.125 Uiso 1 1 calc R . .
C17 C 0.3467(3) 0.65877(19) 0.38865(14) 0.0431(6) Uani 1 1 d U A .
H17A H 0.2991 0.6272 0.4276 0.065 Uiso 1 1 calc R . .
H17B H 0.3178 0.7078 0.3818 0.065 Uiso 1 1 calc R . .
H17C H 0.4355 0.6827 0.4054 0.065 Uiso 1 1 calc R . .
C18 C 0.1887(3) 0.5727(3) 0.28364(18) 0.0658(10) Uani 1 1 d U A .
H18A H 0.1724 0.5345 0.2330 0.099 Uiso 1 1 calc R . .
H18B H 0.1740 0.6281 0.2798 0.099 Uiso 1 1 calc R . .
H18C H 0.1327 0.5417 0.3198 0.099 Uiso 1 1 calc R . .
O2 O 0.81225(14) 0.69915(10) 0.34527(8) 0.0279(3) Uani 1 1 d U . .
C2 C 0.8189(2) 0.72089(18) 0.42640(15) 0.0215(6) Uani 0.840(4) 1 d PDU B 5
C20 C 0.7005(3) 0.6597(2) 0.45638(16) 0.0381(8) Uani 0.840(4) 1 d PDU B 5
H20A H 0.6272 0.6565 0.4253 0.057 Uiso 0.840(4) 1 calc PR B 5
H20B H 0.6934 0.6837 0.5100 0.057 Uiso 0.840(4) 1 calc PR B 5
H20C H 0.7052 0.5999 0.4529 0.057 Uiso 0.840(4) 1 calc PR B 5
C21 C 0.8255(4) 0.8208(3) 0.4483(3) 0.0402(10) Uani 0.840(4) 1 d PDU B 5
C22 C 0.9085(4) 0.8810(3) 0.3964(2) 0.0525(10) Uani 0.840(4) 1 d PU B 5
H22A H 0.9060 0.9414 0.4103 0.079 Uiso 0.840(4) 1 calc PR B 5
H22B H 0.8779 0.8574 0.3426 0.079 Uiso 0.840(4) 1 calc PR B 5
H22C H 0.9945 0.8825 0.4031 0.079 Uiso 0.840(4) 1 calc PR B 5
C23 C 0.6935(4) 0.8251(3) 0.4324(3) 0.0595(12) Uani 0.840(4) 1 d PU B 5
H23A H 0.6378 0.7983 0.4706 0.089 Uiso 0.840(4) 1 calc PR B 5
H23B H 0.6602 0.7922 0.3809 0.089 Uiso 0.840(4) 1 calc PR B 5
H23C H 0.6994 0.8873 0.4357 0.089 Uiso 0.840(4) 1 calc PR B 5
C24 C 0.8648(4) 0.8641(3) 0.5327(2) 0.0437(10) Uani 0.840(4) 1 d PU B 5
H24A H 0.8129 0.8258 0.5662 0.066 Uiso 0.840(4) 1 calc PR B 5
H24B H 0.8539 0.9223 0.5425 0.066 Uiso 0.840(4) 1 calc PR B 5
H24C H 0.9525 0.8719 0.5433 0.066 Uiso 0.840(4) 1 calc PR B 5
C25 C 0.9352(3) 0.6972(2) 0.45492(16) 0.0326(7) Uani 0.840(4) 1 d PDU B 5
C26 C 1.0629(3) 0.7641(2) 0.4407(2) 0.0410(8) Uani 0.840(4) 1 d PU B 5
H26A H 1.1294 0.7425 0.4542 0.062 Uiso 0.840(4) 1 calc PR B 5
H26B H 1.0751 0.8222 0.4724 0.062 Uiso 0.840(4) 1 calc PR B 5
H26C H 1.0651 0.7700 0.3864 0.062 Uiso 0.840(4) 1 calc PR B 5
C27 C 0.9353(6) 0.6888(4) 0.5409(3) 0.0413(12) Uani 0.840(4) 1 d PU B 5
H27A H 0.8612 0.6395 0.5495 0.062 Uiso 0.840(4) 1 calc PR B 5
H27B H 0.9343 0.7443 0.5721 0.062 Uiso 0.840(4) 1 calc PR B 5
H27C H 1.0104 0.6772 0.5556 0.062 Uiso 0.840(4) 1 calc PR B 5
C28 C 0.9290(4) 0.6065(3) 0.4098(2) 0.0439(10) Uani 0.840(4) 1 d PU B 5
H28A H 0.9413 0.6111 0.3556 0.066 Uiso 0.840(4) 1 calc PR B 5
H28B H 0.8473 0.5621 0.4143 0.066 Uiso 0.840(4) 1 calc PR B 5
H28C H 0.9945 0.5884 0.4306 0.066 Uiso 0.840(4) 1 calc PR B 5
C5 C 0.8850(16) 0.7336(10) 0.4168(9) 0.044(3) Uani 0.160(4) 1 d PDU B 6
C50 C 1.0314(16) 0.7750(15) 0.4065(14) 0.080(7) Uani 0.160(4) 1 d PDU B 6
H50A H 1.0758 0.7453 0.4339 0.121 Uiso 0.160(4) 1 calc PR B 6
H50B H 1.0613 0.8388 0.4275 0.121 Uiso 0.160(4) 1 calc PR B 6
H50C H 1.0468 0.7661 0.3518 0.121 Uiso 0.160(4) 1 calc PR B 6
C51 C 0.8676(11) 0.6637(8) 0.4711(7) 0.025(3) Uani 0.160(4) 1 d PDU B 6
C52 C 0.7381(14) 0.5884(12) 0.4674(9) 0.057(6) Uani 0.160(4) 1 d PDU B 6
H52A H 0.6824 0.6100 0.5007 0.085 Uiso 0.160(4) 1 calc PR B 6
H52B H 0.7487 0.5367 0.4846 0.085 Uiso 0.160(4) 1 calc PR B 6
H52C H 0.7020 0.5712 0.4144 0.085 Uiso 0.160(4) 1 calc PR B 6
C53 C 0.9601(18) 0.618(2) 0.4348(14) 0.072(8) Uani 0.160(4) 1 d PDU B 6
H53A H 1.0459 0.6594 0.4469 0.108 Uiso 0.160(4) 1 calc PR B 6
H53B H 0.9431 0.6031 0.3790 0.108 Uiso 0.160(4) 1 calc PR B 6
H53C H 0.9492 0.5640 0.4559 0.108 Uiso 0.160(4) 1 calc PR B 6
C54 C 0.909(2) 0.7036(19) 0.5555(14) 0.028(5) Uani 0.160(4) 1 d PDU B 6
H54A H 0.8541 0.7350 0.5774 0.042 Uiso 0.160(4) 1 calc PR B 6
H54B H 0.9952 0.7456 0.5591 0.042 Uiso 0.160(4) 1 calc PR B 6
H54C H 0.9057 0.6558 0.5840 0.042 Uiso 0.160(4) 1 calc PR B 6
C55 C 0.8446(17) 0.8191(13) 0.4399(11) 0.053(5) Uani 0.160(4) 1 d PDU B 6
C56 C 0.915(2) 0.8873(15) 0.5116(12) 0.059(6) Uani 0.160(4) 1 d PDU B 6
H56A H 0.9955 0.9253 0.4976 0.089 Uiso 0.160(4) 1 calc PR B 6
H56B H 0.9276 0.8554 0.5517 0.089 Uiso 0.160(4) 1 calc PR B 6
H56C H 0.8648 0.9242 0.5308 0.089 Uiso 0.160(4) 1 calc PR B 6
C57 C 0.849(2) 0.8691(15) 0.3713(11) 0.061(6) Uani 0.160(4) 1 d PDU B 6
H57A H 0.8541 0.9304 0.3907 0.091 Uiso 0.160(4) 1 calc PR B 6
H57B H 0.7741 0.8386 0.3372 0.091 Uiso 0.160(4) 1 calc PR B 6
H57C H 0.9231 0.8697 0.3428 0.091 Uiso 0.160(4) 1 calc PR B 6
C58 C 0.7042(17) 0.778(2) 0.4577(11) 0.092(8) Uani 0.160(4) 1 d PDU B 6
H58A H 0.6897 0.8094 0.5069 0.138 Uiso 0.160(4) 1 calc PR B 6
H58B H 0.6844 0.7147 0.4604 0.138 Uiso 0.160(4) 1 calc PR B 6
H58C H 0.6508 0.7839 0.4169 0.138 Uiso 0.160(4) 1 calc PR B 6
O3 O 0.74365(12) 0.64717(9) 0.17420(8) 0.0211(3) Uani 1 1 d U . .
C3 C 0.84171(18) 0.63990(14) 0.12866(12) 0.0233(4) Uani 1 1 d DU B .
C30 C 0.9120(2) 0.58768(18) 0.16459(13) 0.0340(5) Uani 1 1 d DU . .
H30A H 0.9305 0.6116 0.2196 0.051 Uiso 1 1 calc R B .
H30B H 0.9900 0.5937 0.1394 0.051 Uiso 1 1 calc R . .
H30C H 0.8599 0.5246 0.1576 0.051 Uiso 1 1 calc R . .
C31 C 0.9346(2) 0.73902(16) 0.12993(13) 0.0305(5) Uani 1 1 d DU . .
C32 C 1.0300(2) 0.74878(19) 0.06793(14) 0.0393(6) Uani 1 1 d U B .
H32A H 0.9865 0.7353 0.0171 0.059 Uiso 1 1 calc R . .
H32B H 1.0751 0.7073 0.0707 0.059 Uiso 1 1 calc R . .
H32C H 1.0894 0.8099 0.0765 0.059 Uiso 1 1 calc R . .
C33 C 1.0108(2) 0.7726(2) 0.20829(14) 0.0441(7) Uani 1 1 d U B .
H33A H 1.0740 0.7442 0.2095 0.066 Uiso 1 1 calc R . .
H33B H 0.9549 0.7576 0.2497 0.066 Uiso 1 1 calc R . .
H33C H 1.0519 0.8374 0.2153 0.066 Uiso 1 1 calc R . .
C34 C 0.8641(2) 0.80406(15) 0.12472(15) 0.0371(6) Uani 1 1 d U B .
H34A H 0.9241 0.8647 0.1291 0.056 Uiso 1 1 calc R . .
H34B H 0.8075 0.8015 0.1665 0.056 Uiso 1 1 calc R . .
H34C H 0.8158 0.7873 0.0752 0.056 Uiso 1 1 calc R . .
C35 C 0.77935(19) 0.58266(14) 0.04758(12) 0.0243(4) Uani 1 1 d DU . .
C36 C 0.8682(2) 0.54718(17) -0.00326(14) 0.0349(5) Uani 1 1 d U B .
H36A H 0.8230 0.5120 -0.0516 0.052 Uiso 1 1 calc R . .
H36B H 0.8989 0.5096 0.0238 0.052 Uiso 1 1 calc R . .
H36C H 0.9388 0.5975 -0.0142 0.052 Uiso 1 1 calc R . .
C37 C 0.7215(2) 0.63278(16) 0.00031(12) 0.0293(5) Uani 1 1 d U B .
H37A H 0.6720 0.5914 -0.0443 0.044 Uiso 1 1 calc R . .
H37B H 0.7881 0.6809 -0.0171 0.044 Uiso 1 1 calc R . .
H37C H 0.6677 0.6579 0.0323 0.044 Uiso 1 1 calc R . .
C38 C 0.6711(2) 0.50008(15) 0.06104(13) 0.0322(5) Uani 1 1 d U B .
H38A H 0.6075 0.5188 0.0885 0.048 Uiso 1 1 calc R . .
H38B H 0.7025 0.4658 0.0917 0.048 Uiso 1 1 calc R . .
H38C H 0.6344 0.4630 0.0115 0.048 Uiso 1 1 calc R . .
O4 O 0.65415(16) 0.50547(11) 0.27311(10) 0.0298(4) Uani 1 1 d U . .
H1 H 0.675(3) 0.487(2) 0.2418(19) 0.053(11) Uiso 1 1 d . . .
O5 O 0.56939(17) -0.01477(11) 0.16340(9) 0.0393(4) Uani 1 1 d U . .
O6 O 0.7739(2) 0.08655(12) 0.26563(14) 0.0618(6) Uani 1 1 d U C .
O7 O 0.6261(3) 0.12056(13) 0.39081(12) 0.0717(7) Uani 1 1 d U C .
O8 O 0.3763(2) 0.05872(13) 0.32557(12) 0.0626(6) Uani 1 1 d U . .
O9 O 0.36203(19) 0.03903(12) 0.16289(11) 0.0481(5) Uani 1 1 d U C .
C70 C 0.6947(3) -0.01001(18) 0.14797(18) 0.0493(7) Uani 1 1 d U C .
H70A H 0.7354 0.0409 0.1216 0.059 Uiso 1 1 calc R . .
H70B H 0.6943 -0.0654 0.1145 0.059 Uiso 1 1 calc R . .
C71 C 0.7631(3) 0.00179(19) 0.2234(2) 0.0605(9) Uani 1 1 d U . .
H71A H 0.7169 -0.0456 0.2521 0.073 Uiso 1 1 calc R C .
H71B H 0.8469 -0.0021 0.2151 0.073 Uiso 1 1 calc R . .
C72 C 0.8061(4) 0.0955(2) 0.3455(2) 0.0795(12) Uani 1 1 d U . .
H72A H 0.8522 0.1590 0.3663 0.095 Uiso 1 1 calc R C .
H72B H 0.8625 0.0617 0.3514 0.095 Uiso 1 1 calc R . .
C73 C 0.6947(4) 0.0627(2) 0.3916(2) 0.0777(11) Uani 1 1 d U C .
H73A H 0.6427 0.0010 0.3687 0.093 Uiso 1 1 calc R . .
H73B H 0.7217 0.0631 0.4450 0.093 Uiso 1 1 calc R . .
C74 C 0.5201(4) 0.1011(2) 0.43446(16) 0.0817(12) Uani 1 1 d U . .
H74A H 0.5000 0.1560 0.4501 0.098 Uiso 1 1 calc R C .
H74B H 0.5397 0.0815 0.4817 0.098 Uiso 1 1 calc R . .
C75 C 0.4059(4) 0.02873(19) 0.39084(18) 0.0718(11) Uani 1 1 d U C .
H75A H 0.4241 -0.0270 0.3753 0.086 Uiso 1 1 calc R . .
H75B H 0.3346 0.0164 0.4241 0.086 Uiso 1 1 calc R . .
C76 C 0.2721(3) -0.0046(2) 0.2814(2) 0.0629(9) Uani 1 1 d U C .
H76A H 0.1962 -0.0126 0.3104 0.076 Uiso 1 1 calc R . .
H76B H 0.2847 -0.0627 0.2691 0.076 Uiso 1 1 calc R . .
C77 C 0.2576(3) 0.0293(2) 0.2082(2) 0.0632(9) Uani 1 1 d U . .
H77A H 0.1819 -0.0127 0.1777 0.076 Uiso 1 1 calc R C .
H77B H 0.2458 0.0876 0.2216 0.076 Uiso 1 1 calc R . .
C78 C 0.3659(3) -0.04124(18) 0.11867(16) 0.0497(7) Uani 1 1 d U . .
H78A H 0.3088 -0.0580 0.0721 0.060 Uiso 1 1 calc R C .
H78B H 0.3382 -0.0899 0.1491 0.060 Uiso 1 1 calc R . .
C79 C 0.4940(3) -0.02875(18) 0.09651(14) 0.0467(7) Uani 1 1 d U C .
H79A H 0.4961 -0.0822 0.0611 0.056 Uiso 1 1 calc R . .
H79B H 0.5248 0.0232 0.0700 0.056 Uiso 1 1 calc R . .
O10 O 0.7706(3) 0.30789(19) 0.34065(16) 0.0345(8) Uani 0.576(4) 1 d PDU C 7
O11 O 0.5099(5) 0.2767(6) 0.3576(4) 0.0330(12) Uani 0.576(4) 1 d PDU C 7
O12 O 0.4250(9) 0.2507(6) 0.1980(4) 0.0308(13) Uani 0.576(4) 1 d PDU C 7
O13 O 0.5717(4) 0.1901(4) 0.0816(3) 0.0344(11) Uani 0.576(4) 1 d PDU C 7
O14 O 0.7703(3) 0.3106(2) 0.17990(16) 0.0389(9) Uani 0.576(4) 1 d PDU C 7
C80 C 0.7203(9) 0.3371(9) 0.4075(5) 0.037(2) Uani 0.576(4) 1 d PDU C 7
H80A H 0.7844 0.3910 0.4364 0.045 Uiso 0.576(4) 1 calc PR C 7
H80B H 0.7008 0.2904 0.4400 0.045 Uiso 0.576(4) 1 calc PR C 7
C81 C 0.6026(7) 0.3587(6) 0.3934(5) 0.0333(15) Uani 0.576(4) 1 d PDU C 7
H81A H 0.5746 0.3823 0.4425 0.040 Uiso 0.576(4) 1 calc PR C 7
H81B H 0.6186 0.4038 0.3594 0.040 Uiso 0.576(4) 1 calc PR C 7
C82 C 0.3987(11) 0.2865(12) 0.3321(8) 0.041(2) Uani 0.576(4) 1 d PDU C 7
H82A H 0.3782 0.3300 0.3710 0.049 Uiso 0.576(4) 1 calc PR C 7
H82B H 0.3300 0.2287 0.3282 0.049 Uiso 0.576(4) 1 calc PR C 7
C83 C 0.4050(13) 0.3175(8) 0.2549(7) 0.034(2) Uani 0.576(4) 1 d PDU C 7
H83A H 0.3262 0.3262 0.2417 0.040 Uiso 0.576(4) 1 calc PR C 7
H83B H 0.4743 0.3748 0.2572 0.040 Uiso 0.576(4) 1 calc PR C 7
C84 C 0.4428(19) 0.2803(12) 0.1262(7) 0.040(3) Uani 0.576(4) 1 d PDU C 7
H84A H 0.5172 0.3349 0.1305 0.048 Uiso 0.576(4) 1 calc PR C 7
H84B H 0.3693 0.2942 0.1101 0.048 Uiso 0.576(4) 1 calc PR C 7
C85 C 0.4605(7) 0.2060(6) 0.0669(3) 0.0379(14) Uani 0.576(4) 1 d PDU C 7
H85A H 0.3889 0.1504 0.0667 0.045 Uiso 0.576(4) 1 calc PR C 7
H85B H 0.4610 0.2222 0.0153 0.045 Uiso 0.576(4) 1 calc PR C 7
C86 C 0.6759(8) 0.2531(5) 0.0559(4) 0.0398(16) Uani 0.576(4) 1 d PDU C 7
H86A H 0.6588 0.3091 0.0556 0.048 Uiso 0.576(4) 1 calc PR C 7
H86B H 0.6898 0.2300 0.0026 0.048 Uiso 0.576(4) 1 calc PR C 7
C87 C 0.7902(9) 0.2721(7) 0.1059(5) 0.044(2) Uani 0.576(4) 1 d PDU C 7
H87A H 0.8067 0.2163 0.1080 0.053 Uiso 0.576(4) 1 calc PR C 7
H87B H 0.8630 0.3136 0.0853 0.053 Uiso 0.576(4) 1 calc PR C 7
C88 C 0.8808(13) 0.3408(11) 0.2285(8) 0.044(3) Uani 0.576(4) 1 d PDU C 7
H88A H 0.9453 0.3897 0.2094 0.053 Uiso 0.576(4) 1 calc PR C 7
H88B H 0.9136 0.2916 0.2295 0.053 Uiso 0.576(4) 1 calc PR C 7
C89 C 0.8501(8) 0.3730(7) 0.3071(6) 0.053(3) Uani 0.576(4) 1 d PDU C 7
H89A H 0.9284 0.4011 0.3400 0.064 Uiso 0.576(4) 1 calc PR C 7
H89B H 0.8125 0.4193 0.3042 0.064 Uiso 0.576(4) 1 calc PR C 7
O30 O 0.7331(12) 0.3488(9) 0.3215(7) 0.029(3) Uani 0.123(4) 1 d PDU C 3
O31 O 0.483(2) 0.277(3) 0.362(2) 0.028(4) Uani 0.123(4) 1 d PDU C 3
O32 O 0.412(5) 0.240(4) 0.202(2) 0.039(3) Uani 0.123(4) 1 d PDU C 3
O33 O 0.588(2) 0.204(2) 0.0979(16) 0.041(3) Uani 0.123(4) 1 d PDU C 3
O34 O 0.8161(13) 0.2613(8) 0.1898(7) 0.034(3) Uani 0.123(4) 1 d PDU C 3
C100 C 0.695(3) 0.3624(18) 0.3959(11) 0.030(5) Uani 0.123(4) 1 d PDU C 3
H10D H 0.7513 0.4207 0.4235 0.036 Uiso 0.123(4) 1 calc PR C 3
H10E H 0.7043 0.3158 0.4229 0.036 Uiso 0.123(4) 1 calc PR C 3
C101 C 0.560(3) 0.361(3) 0.401(2) 0.029(5) Uani 0.123(4) 1 d PDU C 3
H10F H 0.5389 0.3704 0.4553 0.035 Uiso 0.123(4) 1 calc PR C 3
H10G H 0.5482 0.4088 0.3764 0.035 Uiso 0.123(4) 1 calc PR C 3
C102 C 0.372(4) 0.285(4) 0.335(3) 0.037(6) Uani 0.123(4) 1 d PDU C 3
H10H H 0.3515 0.3317 0.3695 0.045 Uiso 0.123(4) 1 calc PR C 3
H10I H 0.3021 0.2278 0.3331 0.045 Uiso 0.123(4) 1 calc PR C 3
C103 C 0.388(8) 0.308(4) 0.253(3) 0.037(5) Uani 0.123(4) 1 d PDU C 3
H10J H 0.3106 0.3163 0.2346 0.044 Uiso 0.123(4) 1 calc PR C 3
H10K H 0.4574 0.3653 0.2547 0.044 Uiso 0.123(4) 1 calc PR C 3
C104 C 0.413(5) 0.269(3) 0.131(3) 0.048(5) Uani 0.123(4) 1 d PDU C 3
H10L H 0.4700 0.3316 0.1332 0.057 Uiso 0.123(4) 1 calc PR C 3
H10M H 0.3291 0.2624 0.1105 0.057 Uiso 0.123(4) 1 calc PR C 3
C105 C 0.466(3) 0.200(3) 0.0872(18) 0.043(4) Uani 0.123(4) 1 d PDU C 3
H10N H 0.4128 0.1413 0.0975 0.051 Uiso 0.123(4) 1 calc PR C 3
H10O H 0.4518 0.1997 0.0318 0.051 Uiso 0.123(4) 1 calc PR C 3
C106 C 0.694(3) 0.274(2) 0.0839(17) 0.036(5) Uani 0.123(4) 1 d PDU C 3
H10P H 0.6932 0.3315 0.1132 0.044 Uiso 0.123(4) 1 calc PR C 3
H10Q H 0.6945 0.2779 0.0286 0.044 Uiso 0.123(4) 1 calc PR C 3
C107 C 0.810(5) 0.255(4) 0.1095(13) 0.039(5) Uani 0.123(4) 1 d PDU C 3
H10R H 0.8045 0.1944 0.0846 0.046 Uiso 0.123(4) 1 calc PR C 3
H10S H 0.8857 0.2982 0.0936 0.046 Uiso 0.123(4) 1 calc PR C 3
C108 C 0.882(5) 0.345(3) 0.233(3) 0.032(7) Uani 0.123(4) 1 d PDU C 3
H10T H 0.8805 0.3881 0.2001 0.038 Uiso 0.123(4) 1 calc PR C 3
H10U H 0.9697 0.3468 0.2365 0.038 Uiso 0.123(4) 1 calc PR C 3
C109 C 0.8615(17) 0.388(3) 0.314(2) 0.027(5) Uani 0.123(4) 1 d PDU C 3
H10V H 0.9103 0.3742 0.3538 0.032 Uiso 0.123(4) 1 calc PR C 3
H10W H 0.8860 0.4530 0.3184 0.032 Uiso 0.123(4) 1 calc PR C 3
O20 O 0.6263(5) 0.2982(4) 0.3804(3) 0.0324(12) Uani 0.311(3) 1 d PDU C 4
O21 O 0.4253(5) 0.2561(3) 0.2666(3) 0.0327(12) Uani 0.311(3) 1 d PDU C 4
O22 O 0.5796(5) 0.2849(3) 0.1416(3) 0.0343(12) Uani 0.311(3) 1 d PU C 4
O24 O 0.8382(5) 0.3086(4) 0.2889(3) 0.0312(13) Uani 0.311(3) 1 d PDU C 4
O23 O 0.7777(7) 0.2188(5) 0.1312(4) 0.0461(16) Uani 0.311(3) 1 d PU C 4
C90 C 0.5494(12) 0.3498(10) 0.3807(9) 0.041(3) Uani 0.311(3) 1 d PDU C 4
H90A H 0.5871 0.3989 0.3519 0.050 Uiso 0.311(3) 1 calc PR C 4
H90B H 0.5419 0.3763 0.4342 0.050 Uiso 0.311(3) 1 calc PR C 4
C91 C 0.4201(14) 0.2925(17) 0.3439(8) 0.041(3) Uani 0.311(3) 1 d PDU C 4
H91A H 0.3826 0.2436 0.3730 0.050 Uiso 0.311(3) 1 calc PR C 4
H91B H 0.3658 0.3292 0.3468 0.050 Uiso 0.311(3) 1 calc PR C 4
C92 C 0.4212(10) 0.3129(8) 0.2139(7) 0.043(2) Uani 0.311(3) 1 d PU C 4
H92A H 0.4820 0.3733 0.2318 0.051 Uiso 0.311(3) 1 calc PR C 4
H92B H 0.3369 0.3173 0.2109 0.051 Uiso 0.311(3) 1 calc PR C 4
C93 C 0.452(3) 0.2763(19) 0.1367(14) 0.036(3) Uani 0.311(3) 1 d PU C 4
H93A H 0.3989 0.2129 0.1215 0.043 Uiso 0.311(3) 1 calc PR C 4
H93B H 0.4362 0.3099 0.0979 0.043 Uiso 0.311(3) 1 calc PR C 4
C94 C 0.6096(13) 0.2499(8) 0.0701(6) 0.045(2) Uani 0.311(3) 1 d PU C 4
H94A H 0.5885 0.2792 0.0296 0.054 Uiso 0.311(3) 1 calc PR C 4
H94B H 0.5635 0.1851 0.0572 0.054 Uiso 0.311(3) 1 calc PR C 4
C95 C 0.7443(16) 0.2679(10) 0.0769(8) 0.044(3) Uani 0.311(3) 1 d PU C 4
H95A H 0.7728 0.2510 0.0258 0.053 Uiso 0.311(3) 1 calc PR C 4
H95B H 0.7879 0.3325 0.0941 0.053 Uiso 0.311(3) 1 calc PR C 4
C96 C 0.9004(9) 0.2568(6) 0.1653(6) 0.047(2) Uani 0.311(3) 1 d PU C 4
H96A H 0.9586 0.2763 0.1252 0.056 Uiso 0.311(3) 1 calc PR C 4
H96B H 0.9225 0.2105 0.1863 0.056 Uiso 0.311(3) 1 calc PR C 4
C97 C 0.9186(17) 0.3383(19) 0.2314(13) 0.051(4) Uani 0.311(3) 1 d PU C 4
H97A H 1.0063 0.3625 0.2527 0.062 Uiso 0.311(3) 1 calc PR C 4
H97B H 0.8988 0.3859 0.2112 0.062 Uiso 0.311(3) 1 calc PR C 4
C98 C 0.8325(11) 0.3813(7) 0.3429(6) 0.044(2) Uani 0.311(3) 1 d PDU C 4
H98A H 0.7973 0.4184 0.3172 0.053 Uiso 0.311(3) 1 calc PR C 4
H98B H 0.9177 0.4186 0.3644 0.053 Uiso 0.311(3) 1 calc PR C 4
C99 C 0.7511(14) 0.3477(16) 0.4078(9) 0.043(4) Uani 0.311(3) 1 d PDU C 4
H99A H 0.7860 0.3099 0.4327 0.052 Uiso 0.311(3) 1 calc PR C 4
H99B H 0.7524 0.3993 0.4470 0.052 Uiso 0.311(3) 1 calc PR C 4
C1S C 0.9689(11) 0.0045(10) 0.0076(8) 0.109(4) Uani 0.50 1 d PDU D -1
H1S1 H 0.9291 -0.0351 0.0436 0.163 Uiso 0.50 1 calc PR D -1
H1S2 H 1.0076 -0.0264 -0.0313 0.163 Uiso 0.50 1 calc PR D -1
H1S3 H 0.9059 0.0216 -0.0174 0.163 Uiso 0.50 1 calc PR D -1
C2S C 1.0608(13) 0.0814(7) 0.0479(5) 0.120(4) Uani 0.50 1 d PDU D -1
H2S1 H 1.1436 0.0742 0.0481 0.144 Uiso 0.50 1 calc PR D -1
H2S2 H 1.0663 0.1345 0.0252 0.144 Uiso 0.50 1 calc PR D -1
O3S O 1.0207(6) 0.0880(5) 0.1186(4) 0.1041(19) Uani 0.50 1 d PDU D -1
C4S C 1.0870(7) 0.1718(5) 0.1573(5) 0.081(2) Uani 0.50 1 d PDU D -1
H4S1 H 1.0604 0.2160 0.1361 0.097 Uiso 0.50 1 calc PR D -1
H4S2 H 1.1768 0.1849 0.1492 0.097 Uiso 0.50 1 calc PR D -1
C5S C 1.0680(7) 0.1809(6) 0.2439(5) 0.091(2) Uani 0.50 1 d PDU D -1
H5S1 H 0.9800 0.1718 0.2523 0.137 Uiso 0.50 1 calc PR D -1
H5S2 H 1.1196 0.2406 0.2697 0.137 Uiso 0.50 1 calc PR D -1
H5S3 H 1.0923 0.1362 0.2648 0.137 Uiso 0.50 1 calc PR D -1

loop_
_atom_site_aniso_label
_atom_site_aniso_U_11
_atom_site_aniso_U_22
_atom_site_aniso_U_33
_atom_site_aniso_U_23
_atom_site_aniso_U_13
_atom_site_aniso_U_12
Fe1 0.02058(15) 0.02060(15) 0.01985(15) 0.00694(11) 0.00354(11) 0.00717(11)
K1 0.0564(3) 0.0206(2) 0.0217(2) 0.00637(18) 0.0035(2) 0.0141(2)
O1 0.0216(7) 0.0236(7) 0.0248(7) 0.0043(6) 0.0027(6) 0.0084(6)
C1 0.0183(10) 0.0217(10) 0.0271(10) 0.0028(8) 0.0036(8) 0.0068(8)
C10 0.0256(11) 0.0237(10) 0.0306(11) 0.0002(9) 0.0009(9) 0.0094(9)
C11 0.0236(11) 0.0235(10) 0.0337(12) 0.0044(9) 0.0019(9) 0.0110(9)
C12 0.0309(17) 0.0341(17) 0.029(2) 0.0058(14) -0.0022(14) 0.0161(14)
C13 0.031(2) 0.028(2) 0.037(2) 0.0167(17) 0.0061(16) 0.0124(17)
C14 0.035(2) 0.0271(16) 0.0331(17) -0.0002(13) -0.0040(15) 0.0172(16)
C42 0.038(5) 0.040(6) 0.051(8) 0.012(5) -0.004(5) 0.020(4)
C43 0.036(7) 0.036(8) 0.040(6) 0.016(5) -0.003(5) 0.022(6)
C44 0.042(7) 0.020(4) 0.046(6) 0.007(4) -0.001(5) 0.014(5)
C15 0.0276(12) 0.0325(12) 0.0367(13) 0.0083(10) 0.0135(10) 0.0078(10)
C16 0.105(3) 0.067(2) 0.115(3) 0.068(2) 0.082(3) 0.052(2)
C17 0.0431(15) 0.0595(17) 0.0275(12) 0.0092(12) 0.0127(11) 0.0180(13)
C18 0.0303(14) 0.098(3) 0.0499(18) 0.0109(17) 0.0101(13) -0.0016(15)
O2 0.0271(8) 0.0314(8) 0.0227(7) 0.0066(6) 0.0002(6) 0.0059(7)
C2 0.0173(13) 0.0270(13) 0.0203(12) 0.0060(10) 0.0022(11) 0.0066(11)
C20 0.0308(15) 0.0489(19) 0.0263(14) 0.0047(13) 0.0050(11) 0.0038(13)
C21 0.042(2) 0.0350(19) 0.045(2) -0.0010(16) -0.0079(17) 0.0176(16)
C22 0.076(3) 0.0302(17) 0.052(2) 0.0123(17) -0.005(2) 0.017(2)
C23 0.059(2) 0.058(2) 0.065(3) -0.0225(19) -0.0235(19) 0.0390(19)
C24 0.045(2) 0.042(3) 0.041(2) -0.0086(17) -0.0079(16) 0.0173(18)
C25 0.0337(17) 0.0404(17) 0.0274(15) 0.0057(12) -0.0040(13) 0.0176(14)
C26 0.0271(16) 0.059(2) 0.0366(18) 0.0066(16) -0.0026(13) 0.0152(14)
C27 0.050(3) 0.042(3) 0.034(2) 0.0117(17) -0.0059(18) 0.016(2)
C28 0.049(2) 0.047(2) 0.044(2) 0.0022(19) -0.0112(19) 0.0301(19)
C5 0.052(8) 0.035(7) 0.033(7) -0.001(5) -0.012(6) 0.002(6)
C50 0.042(7) 0.14(2) 0.056(14) 0.050(14) -0.008(7) 0.014(9)
C51 0.021(6) 0.040(7) 0.014(5) -0.004(5) 0.000(5) 0.015(5)
C52 0.055(9) 0.055(10) 0.022(8) -0.010(7) 0.014(7) -0.022(8)
C53 0.050(11) 0.105(16) 0.062(15) -0.045(12) -0.031(10) 0.056(12)
C54 0.032(11) 0.028(10) 0.026(8) 0.003(6) -0.012(8) 0.014(8)
C55 0.096(11) 0.046(9) 0.017(8) 0.003(6) 0.005(9) 0.023(9)
C56 0.095(17) 0.032(11) 0.049(11) -0.004(8) -0.011(12) 0.025(11)
C57 0.088(16) 0.039(11) 0.058(11) 0.013(9) -0.021(10) 0.024(11)
C58 0.055(10) 0.19(3) 0.027(10) 0.001(12) 0.002(8) 0.043(11)
O3 0.0184(7) 0.0256(7) 0.0211(7) 0.0075(6) 0.0043(5) 0.0082(6)
C3 0.0181(10) 0.0328(11) 0.0224(10) 0.0103(9) 0.0050(8) 0.0105(8)
C30 0.0269(12) 0.0540(15) 0.0322(12) 0.0179(11) 0.0051(9) 0.0235(11)
C31 0.0216(11) 0.0394(13) 0.0262(11) 0.0104(10) 0.0045(9) 0.0029(9)
C32 0.0243(12) 0.0534(16) 0.0349(13) 0.0152(11) 0.0086(10) 0.0029(11)
C33 0.0287(13) 0.0569(17) 0.0321(13) 0.0077(12) 0.0005(10) -0.0040(12)
C34 0.0380(13) 0.0248(11) 0.0439(14) 0.0107(10) 0.0106(11) 0.0024(10)
C35 0.0229(10) 0.0289(11) 0.0252(10) 0.0069(9) 0.0052(8) 0.0135(9)
C36 0.0337(13) 0.0469(14) 0.0319(12) 0.0060(11) 0.0079(10) 0.0242(11)
C37 0.0291(12) 0.0385(13) 0.0244(11) 0.0049(9) -0.0011(9) 0.0171(10)
C38 0.0341(12) 0.0297(12) 0.0324(12) 0.0011(9) 0.0056(10) 0.0123(10)
O4 0.0398(10) 0.0247(8) 0.0287(9) 0.0104(7) 0.0079(7) 0.0133(7)
O5 0.0504(11) 0.0339(9) 0.0306(9) 0.0051(7) 0.0002(8) 0.0110(8)
O6 0.0681(14) 0.0275(10) 0.0821(15) 0.0059(10) -0.0274(12) 0.0085(9)
O7 0.142(2) 0.0283(10) 0.0375(11) 0.0098(8) -0.0167(12) 0.0190(12)
O8 0.1058(18) 0.0362(10) 0.0516(12) 0.0185(9) 0.0271(12) 0.0265(11)
O9 0.0573(12) 0.0353(10) 0.0542(11) 0.0134(8) -0.0017(9) 0.0165(9)
C70 0.0543(17) 0.0317(13) 0.0596(18) 0.0087(12) 0.0131(14) 0.0114(12)
C71 0.0509(18) 0.0318(14) 0.094(2) 0.0081(15) -0.0085(17) 0.0099(13)
C72 0.099(3) 0.0371(16) 0.083(2) 0.0098(16) -0.057(2) -0.0009(17)
C73 0.131(3) 0.0312(15) 0.060(2) 0.0108(14) -0.050(2) 0.0123(18)
C74 0.182(4) 0.0344(15) 0.0249(14) 0.0133(12) 0.0200(19) 0.028(2)
C75 0.141(3) 0.0324(15) 0.0463(17) 0.0204(13) 0.0352(19) 0.0295(18)
C76 0.080(2) 0.0348(15) 0.076(2) 0.0183(15) 0.0265(18) 0.0179(15)
C77 0.065(2) 0.0427(17) 0.093(2) 0.0261(17) 0.0122(18) 0.0253(15)
C78 0.0689(19) 0.0342(14) 0.0431(15) 0.0057(12) -0.0192(14) 0.0150(13)
C79 0.078(2) 0.0316(13) 0.0258(12) 0.0020(10) -0.0062(12) 0.0138(13)
O10 0.0506(18) 0.0248(15) 0.0283(16) 0.0070(12) 0.0014(13) 0.0121(14)
O11 0.049(3) 0.028(2) 0.022(2) 0.0069(16) 0.005(2) 0.012(2)
O12 0.048(3) 0.020(3) 0.026(2) 0.0051(16) 0.0017(16) 0.014(2)
O13 0.054(2) 0.027(3) 0.021(2) 0.0056(19) 0.0009(15) 0.0119(18)
O14 0.0444(18) 0.0338(17) 0.0320(16) 0.0010(12) 0.0105(13) 0.0070(14)
C80 0.062(5) 0.022(4) 0.020(3) -0.001(2) -0.007(3) 0.008(4)
C81 0.058(4) 0.021(3) 0.020(3) 0.0045(19) 0.004(4) 0.011(4)
C82 0.053(6) 0.033(5) 0.040(4) 0.005(3) 0.018(4) 0.020(5)
C83 0.038(5) 0.020(4) 0.043(3) 0.005(3) 0.001(3) 0.010(3)
C84 0.060(6) 0.038(5) 0.030(4) 0.015(3) 0.001(3) 0.024(4)
C85 0.070(3) 0.038(3) 0.015(2) 0.011(2) -0.006(2) 0.028(2)
C86 0.065(4) 0.029(3) 0.019(3) 0.010(2) 0.011(3) 0.005(3)
C87 0.048(4) 0.040(5) 0.039(4) 0.002(3) 0.020(3) 0.009(3)
C88 0.035(5) 0.038(4) 0.050(4) 0.015(3) 0.004(3) -0.003(4)
C89 0.040(3) 0.048(5) 0.050(4) -0.006(3) -0.004(3) -0.007(3)
O30 0.033(6) 0.029(6) 0.025(5) 0.012(5) 0.003(4) 0.006(5)
O31 0.040(8) 0.016(8) 0.026(7) 0.008(7) 0.013(6) 0.005(7)
O32 0.043(7) 0.034(7) 0.034(7) 0.003(6) -0.005(6) 0.009(6)
O33 0.066(7) 0.032(8) 0.020(6) 0.000(6) -0.001(5) 0.012(6)
O34 0.049(5) 0.023(5) 0.034(6) -0.001(4) 0.009(4) 0.021(4)
C100 0.044(8) 0.024(9) 0.023(8) 0.000(7) -0.003(7) 0.016(8)
C101 0.045(9) 0.018(9) 0.024(12) 0.007(8) 0.005(8) 0.010(10)
C102 0.046(11) 0.028(11) 0.035(9) 0.020(9) 0.003(10) 0.003(10)
C103 0.055(13) 0.015(10) 0.041(9) 0.015(8) 0.003(10) 0.007(9)
C104 0.065(12) 0.039(11) 0.041(9) 0.013(9) -0.007(10) 0.019(9)
C105 0.062(8) 0.034(10) 0.027(8) 0.016(9) 0.009(8) 0.006(8)
C106 0.054(8) 0.041(10) 0.017(8) 0.001(7) 0.019(8) 0.022(8)
C107 0.061(8) 0.031(12) 0.031(7) 0.012(8) 0.014(7) 0.021(9)
C108 0.029(11) 0.031(11) 0.041(10) 0.004(9) 0.001(8) 0.018(8)
C109 0.032(6) 0.022(6) 0.032(6) 0.006(4) 0.000(4) 0.014(4)
O20 0.049(3) 0.027(3) 0.022(2) 0.007(2) 0.009(2) 0.014(2)
O21 0.038(3) 0.022(2) 0.035(3) 0.009(2) 0.010(2) 0.005(2)
O22 0.046(3) 0.035(3) 0.022(2) 0.005(2) 0.003(2) 0.014(2)
O24 0.034(3) 0.018(3) 0.040(3) 0.008(2) 0.004(2) 0.005(2)
O23 0.059(4) 0.038(4) 0.050(4) 0.016(3) 0.020(3) 0.023(3)
C90 0.064(7) 0.034(6) 0.028(7) -0.002(4) 0.014(5) 0.022(5)
C91 0.049(7) 0.034(8) 0.043(6) 0.016(6) 0.028(6) 0.011(6)
C92 0.042(5) 0.042(5) 0.051(5) 0.015(5) 0.010(5) 0.021(4)
C93 0.048(6) 0.023(6) 0.040(6) 0.013(5) -0.004(6) 0.013(5)
C94 0.070(6) 0.036(5) 0.022(4) 0.006(4) 0.011(4) 0.010(5)
C95 0.067(7) 0.044(7) 0.024(7) 0.010(6) 0.017(5) 0.021(7)
C96 0.048(5) 0.040(4) 0.056(5) 0.010(4) 0.018(4) 0.019(4)
C97 0.044(9) 0.053(7) 0.050(6) 0.010(5) 0.005(6) 0.007(8)
C98 0.047(6) 0.026(5) 0.057(6) -0.004(5) -0.002(5) 0.015(4)
C99 0.066(6) 0.028(7) 0.031(6) 0.001(5) -0.018(4) 0.014(6)
C1S 0.124(12) 0.146(7) 0.112(7) 0.107(5) 0.054(8) 0.078(9)
C2S 0.233(12) 0.114(6) 0.077(5) 0.068(4) 0.076(6) 0.117(7)
O3S 0.112(5) 0.116(5) 0.096(4) 0.053(3) 0.020(4) 0.037(4)
C4S 0.059(4) 0.074(4) 0.109(5) 0.052(4) 0.007(4) 0.007(4)
C5S 0.056(4) 0.110(7) 0.108(5) 0.037(5) 0.020(4) 0.019(4)

loop_
_atom_type_symbol
_atom_type_description
_atom_type_scat_dispersion_real
_atom_type_scat_dispersion_imag
_atom_type_scat_source
C C 0.0033 0.0016 'International Tables Vol C Tables 4.2.6.8 and 6.1.1.4'
H H 0.0000 0.0000 'International Tables Vol C Tables 4.2.6.8 and 6.1.1.4'
O O 0.0106 0.0060 'International Tables Vol C Tables 4.2.6.8 and 6.1.1.4'
Fe Fe 0.3463 0.8444 'International Tables Vol C Tables 4.2.6.8 and 6.1.1.4'
K K 0.2009 0.2494 'International Tables Vol C Tables 4.2.6.8 and 6.1.1.4'

loop_
_geom_angle_atom_site_label_1
_geom_angle_atom_site_label_2
_geom_angle_atom_site_label_3
_geom_angle
O3 Fe1 O2 109.17(6)
O3 Fe1 O1 111.14(6)
O2 Fe1 O1 107.95(6)
O3 Fe1 O4 107.20(7)
O2 Fe1 O4 111.39(7)
O1 Fe1 O4 110.01(7)
O21 K1 O11 38.1(2)
O21 K1 O10 90.35(13)
O11 K1 O10 61.79(13)
O21 K1 O33 82.8(7)
O11 K1 O33 114.9(8)
O10 K1 O33 108.4(6)
O21 K1 O7 107.15(12)
O11 K1 O7 73.5(2)
O10 K1 O7 69.21(8)
O33 K1 O7 169.6(6)
O21 K1 O20 62.32(16)
O11 K1 O20 26.73(17)
O10 K1 O20 36.38(13)
O33 K1 O20 122.5(7)
O7 K1 O20 61.96(11)
O21 K1 O34 113.6(3)
O11 K1 O34 111.1(3)
O10 K1 O34 58.3(2)
O33 K1 O34 60.5(4)
O7 K1 O34 111.4(3)
O20 K1 O34 92.1(3)
O21 K1 O32 23.4(7)
O11 K1 O32 61.2(9)
O10 K1 O32 104.8(11)
O33 K1 O32 61.0(6)
O7 K1 O32 129.3(7)
O20 K1 O32 83.5(9)
O34 K1 O32 105.4(10)
O21 K1 O12 24.73(17)
O11 K1 O12 61.74(15)
O10 K1 O12 102.2(2)
O33 K1 O12 58.6(7)
O7 K1 O12 131.60(14)
O20 K1 O12 82.9(2)
O34 K1 O12 101.4(3)
O32 K1 O12 4.1(12)
O21 K1 O6 166.31(12)
O11 K1 O6 128.18(18)
O10 K1 O6 79.36(8)
O33 K1 O6 108.9(6)
O7 K1 O6 60.82(8)
O20 K1 O6 104.52(12)
O34 K1 O6 68.5(3)
O32 K1 O6 169.8(7)
O12 K1 O6 167.38(14)
O21 K1 O9 77.66(11)
O11 K1 O9 106.43(13)
O10 K1 O9 167.80(8)
O33 K1 O9 72.7(5)
O7 K1 O9 111.91(6)
O20 K1 O9 132.48(13)
O34 K1 O9 128.7(2)
O32 K1 O9 64.7(11)
O12 K1 O9 67.6(2)
O6 K1 O9 112.08(5)
O21 K1 O22 60.29(15)
O11 K1 O22 86.8(2)
O10 K1 O22 89.41(12)
O33 K1 O22 29.0(8)
O7 K1 O22 155.86(11)
O20 K1 O22 94.23(14)
O34 K1 O22 62.5(3)
O32 K1 O22 44.0(9)
O12 K1 O22 40.22(18)
O6 K1 O22 127.89(12)
O9 K1 O22 86.61(11)
C1 O1 Fe1 135.70(12)
O1 C1 C10 109.10(16)
O1 C1 C11 107.08(16)
C10 C1 C11 108.16(17)
O1 C1 C15 106.72(17)
C10 C1 C15 108.45(17)
C11 C1 C15 117.13(17)
C1 C10 H10A 109.5
C1 C10 H10B 109.5
H10A C10 H10B 109.5
C1 C10 H10C 109.5
H10A C10 H10C 109.5
H10B C10 H10C 109.5
C42 C11 C43 115.8(7)
C42 C11 C14 78.2(5)
C43 C11 C14 124.2(6)
C42 C11 C13 133.5(5)
C43 C11 C13 25.1(5)
C14 C11 C13 105.7(2)
C42 C11 C12 36.0(5)
C43 C11 C12 81.8(5)
C14 C11 C12 107.0(2)
C13 C11 C12 104.0(2)
C42 C11 C1 110.3(5)
C43 C11 C1 108.5(5)
C14 C11 C1 116.2(2)
C13 C11 C1 108.8(2)
C12 C11 C1 114.08(19)
C42 C11 C44 108.5(6)
C43 C11 C44 107.2(7)
C14 C11 C44 30.4(4)
C13 C11 C44 83.5(5)
C12 C11 C44 133.6(5)
C1 C11 C44 106.0(4)
C11 C12 H12A 109.5
C11 C12 H12B 109.5
C11 C12 H12C 109.5
C11 C13 H13A 109.5
C11 C13 H13B 109.5
C11 C13 H13C 109.5
C11 C14 H14A 109.5
C11 C14 H14B 109.5
C11 C14 H14C 109.5
C11 C42 H42A 109.5
C11 C42 H42B 109.5
H42A C42 H42B 109.5
C11 C42 H42C 109.5
H42A C42 H42C 109.5
H42B C42 H42C 109.5
C11 C43 H43A 109.5
C11 C43 H43B 109.5
H43A C43 H43B 109.5
C11 C43 H43C 109.5
H43A C43 H43C 109.5
H43B C43 H43C 109.5
C11 C44 H44A 109.5
C11 C44 H44B 109.5
H44A C44 H44B 109.5
C11 C44 H44C 109.5
H44A C44 H44C 109.5
H44B C44 H44C 109.5
C16 C15 C17 106.9(3)
C16 C15 C18 108.0(3)
C17 C15 C18 105.9(2)
C16 C15 C1 108.72(19)
C17 C15 C1 113.60(19)
C18 C15 C1 113.4(2)
C15 C16 H16A 109.5
C15 C16 H16B 109.5
H16A C16 H16B 109.5
C15 C16 H16C 109.5
H16A C16 H16C 109.5
H16B C16 H16C 109.5
C15 C17 H17A 109.5
C15 C17 H17B 109.5
H17A C17 H17B 109.5
C15 C17 H17C 109.5
H17A C17 H17C 109.5
H17B C17 H17C 109.5
C15 C18 H18A 109.5
C15 C18 H18B 109.5
H18A C18 H18B 109.5
C15 C18 H18C 109.5
H18A C18 H18C 109.5
H18B C18 H18C 109.5
C2 O2 C5 30.1(7)
C2 O2 Fe1 134.81(15)
C5 O2 Fe1 161.6(6)
O2 C2 C20 108.9(2)
O2 C2 C21 107.8(3)
C20 C2 C21 109.6(3)
O2 C2 C25 105.1(2)
C20 C2 C25 108.1(2)
C21 C2 C25 117.1(2)
C22 C21 C24 109.0(3)
C22 C21 C23 104.0(4)
C24 C21 C23 106.4(3)
C22 C21 C2 112.5(3)
C24 C21 C2 115.6(4)
C23 C21 C2 108.6(3)
C28 C25 C26 106.2(3)
C28 C25 C27 106.5(3)
C26 C25 C27 108.1(3)
C28 C25 C2 108.8(2)
C26 C25 C2 113.5(3)
C27 C25 C2 113.2(3)
O2 C5 C51 114.1(11)
O2 C5 C55 97.2(11)
C51 C5 C55 121.5(14)
O2 C5 C50 113.1(14)
C51 C5 C50 106.9(11)
C55 C5 C50 103.6(11)
C54 C51 C52 108.6(12)
C54 C51 C5 114.8(17)
C52 C51 C5 118.1(13)
C54 C51 C53 109.5(12)
C52 C51 C53 106.4(12)
C5 C51 C53 98.3(16)
C56 C55 C57 108.9(12)
C56 C55 C58 108.0(12)
C57 C55 C58 107.6(12)
C56 C55 C5 117.0(18)
C57 C55 C5 111.7(15)
C58 C55 C5 103.1(18)
C3 O3 Fe1 138.61(12)
O3 C3 C30 109.83(17)
O3 C3 C35 106.74(15)
C30 C3 C35 107.58(17)
O3 C3 C31 106.25(16)
C30 C3 C31 108.72(18)
C35 C3 C31 117.57(17)
C3 C30 H30A 109.5
C3 C30 H30B 109.5
H30A C30 H30B 109.5
C3 C30 H30C 109.5
H30A C30 H30C 109.5
H30B C30 H30C 109.5
C32 C31 C34 108.9(2)
C32 C31 C33 106.40(19)
C34 C31 C33 105.6(2)
C32 C31 C3 114.75(19)
C34 C31 C3 111.94(18)
C33 C31 C3 108.72(18)
C31 C32 H32A 109.5
C31 C32 H32B 109.5
H32A C32 H32B 109.5
C31 C32 H32C 109.5
H32A C32 H32C 109.5
H32B C32 H32C 109.5
C31 C33 H33A 109.5
C31 C33 H33B 109.5
H33A C33 H33B 109.5
C31 C33 H33C 109.5
H33A C33 H33C 109.5
H33B C33 H33C 109.5
C31 C34 H34A 109.5
C31 C34 H34B 109.5
H34A C34 H34B 109.5
C31 C34 H34C 109.5
H34A C34 H34C 109.5
H34B C34 H34C 109.5
C38 C35 C37 105.83(18)
C38 C35 C36 106.03(18)
C37 C35 C36 108.30(18)
C38 C35 C3 108.78(17)
C37 C35 C3 113.05(17)
C36 C35 C3 114.28(17)
C35 C36 H36A 109.5
C35 C36 H36B 109.5
H36A C36 H36B 109.5
C35 C36 H36C 109.5
H36A C36 H36C 109.5
H36B C36 H36C 109.5
C35 C37 H37A 109.5
C35 C37 H37B 109.5
H37A C37 H37B 109.5
C35 C37 H37C 109.5
H37A C37 H37C 109.5
H37B C37 H37C 109.5
C35 C38 H38A 109.5
C35 C38 H38B 109.5
H38A C38 H38B 109.5
C35 C38 H38C 109.5
H38A C38 H38C 109.5
H38B C38 H38C 109.5
Fe1 O4 H1 109(3)
C79 O5 C70 112.9(2)
C79 O5 K1 105.32(14)
C70 O5 K1 106.28(14)
C71 O6 C72 112.9(2)
C71 O6 K1 121.27(17)
C72 O6 K1 109.6(2)
C74 O7 C73 114.5(3)
C74 O7 K1 114.2(2)
C73 O7 K1 116.6(2)
C75 O8 C76 112.2(2)
C75 O8 K1 116.8(2)
C76 O8 K1 119.45(17)
C77 O9 C78 115.0(2)
C77 O9 K1 110.61(18)
C78 O9 K1 119.70(16)
O5 C70 C71 107.3(2)
O5 C70 H70A 110.2
C71 C70 H70A 110.2
O5 C70 H70B 110.2
C71 C70 H70B 110.2
H70A C70 H70B 108.5
O6 C71 C70 108.2(2)
O6 C71 H71A 110.1
C70 C71 H71A 110.1
O6 C71 H71B 110.1
C70 C71 H71B 110.1
H71A C71 H71B 108.4
O6 C72 C73 113.1(3)
O6 C72 H72A 109.0
C73 C72 H72A 109.0
O6 C72 H72B 109.0
C73 C72 H72B 109.0
H72A C72 H72B 107.8
O7 C73 C72 107.2(3)
O7 C73 H73A 110.3
C72 C73 H73A 110.3
O7 C73 H73B 110.3
C72 C73 H73B 110.3
H73A C73 H73B 108.5
O7 C74 C75 113.0(2)
O7 C74 H74A 109.0
C75 C74 H74A 109.0
O7 C74 H74B 109.0
C75 C74 H74B 109.0
H74A C74 H74B 107.8
O8 C75 C74 108.4(2)
O8 C75 H75A 110.0
C74 C75 H75A 110.0
O8 C75 H75B 110.0
C74 C75 H75B 110.0
H75A C75 H75B 108.4
O8 C76 C77 107.9(2)
O8 C76 H76A 110.1
C77 C76 H76A 110.1
O8 C76 H76B 110.1
C77 C76 H76B 110.1
H76A C76 H76B 108.4
O9 C77 C76 112.6(3)
O9 C77 H77A 109.1
C76 C77 H77A 109.1
O9 C77 H77B 109.1
C76 C77 H77B 109.1
H77A C77 H77B 107.8
O9 C78 C79 109.4(2)
O9 C78 H78A 109.8
C79 C78 H78A 109.8
O9 C78 H78B 109.8
C79 C78 H78B 109.8
H78A C78 H78B 108.2
O5 C79 C78 108.1(2)
O5 C79 H79A 110.1
C78 C79 H79A 110.1
O5 C79 H79B 110.1
C78 C79 H79B 110.1
H79A C79 H79B 108.4
C89 O10 C80 115.8(8)
C89 O10 K1 118.8(4)
C80 O10 K1 110.4(4)
C82 O11 C81 113.9(10)
C82 O11 K1 111.4(6)
C81 O11 K1 117.3(4)
C84 O12 C83 110.1(9)
C84 O12 K1 118.5(8)
C83 O12 K1 115.3(7)
C85 O13 C86 111.6(7)
C85 O13 K1 109.0(3)
C86 O13 K1 117.2(3)
C87 O14 C88 111.1(8)
C87 O14 K1 106.9(5)
C88 O14 K1 106.2(7)
O10 C80 C81 114.4(7)
O10 C80 H80A 108.7
C81 C80 H80A 108.7
O10 C80 H80B 108.7
C81 C80 H80B 108.7
H80A C80 H80B 107.6
O11 C81 C80 106.3(7)
O11 C81 H81A 110.5
C80 C81 H81A 110.5
O11 C81 H81B 110.5
C80 C81 H81B 110.5
H81A C81 H81B 108.7
O11 C82 C83 114.1(10)
O11 C82 H82A 108.7
C83 C82 H82A 108.7
O11 C82 H82B 108.7
C83 C82 H82B 108.7
H82A C82 H82B 107.6
O12 C83 C82 108.2(10)
O12 C83 H83A 110.1
C82 C83 H83A 110.1
O12 C83 H83B 110.1
C82 C83 H83B 110.1
H83A C83 H83B 108.4
O12 C84 C85 108.2(10)
O12 C84 H84A 110.0
C85 C84 H84A 110.0
O12 C84 H84B 110.0
C85 C84 H84B 110.0
H84A C84 H84B 108.4
O13 C85 C84 112.9(8)
O13 C85 H85A 109.0
C84 C85 H85A 109.0
O13 C85 H85B 109.0
C84 C85 H85B 109.0
H85A C85 H85B 107.8
O13 C86 C87 111.3(6)
O13 C86 H86A 109.4
C87 C86 H86A 109.4
O13 C86 H86B 109.4
C87 C86 H86B 109.4
H86A C86 H86B 108.0
O14 C87 C86 107.9(6)
O14 C87 H87A 110.1
C86 C87 H87A 110.1
O14 C87 H87B 110.1
C86 C87 H87B 110.1
H87A C87 H87B 108.4
O14 C88 C89 108.1(11)
O14 C88 H88A 110.1
C89 C88 H88A 110.1
O14 C88 H88B 110.1
C89 C88 H88B 110.1
H88A C88 H88B 108.4
O10 C89 C88 114.0(10)
O10 C89 H89A 108.8
C88 C89 H89A 108.8
O10 C89 H89B 108.8
C88 C89 H89B 108.8
H89A C89 H89B 107.7
C100 O30 C109 115(2)
C100 O30 K1 108.1(13)
C109 O30 K1 122.8(19)
C101 O31 C102 109(4)
C101 O31 K1 120.5(17)
C102 O31 K1 113(3)
C104 O32 C103 103(4)
C104 O32 K1 123(3)
C103 O32 K1 120(4)
C105 O33 C106 125(4)
C105 O33 K1 101(2)
C106 O33 K1 114.6(17)
C108 O34 C107 117(4)
C108 O34 K1 115(2)
C107 O34 K1 113(2)
O30 C100 C101 115(2)
O30 C100 H10D 108.5
C101 C100 H10D 108.5
O30 C100 H10E 108.5
C101 C100 H10E 108.5
H10D C100 H10E 107.5
O31 C101 C100 107(2)
O31 C101 H10F 110.4
C100 C101 H10F 110.4
O31 C101 H10G 110.4
C100 C101 H10G 110.4
H10F C101 H10G 108.6
O31 C102 C103 110(5)
O31 C102 H10H 109.7
C103 C102 H10H 109.7
O31 C102 H10I 109.7
C103 C102 H10I 109.7
H10H C102 H10I 108.2
O32 C103 C102 111(4)
O32 C103 H10J 109.5
C102 C103 H10J 109.5
O32 C103 H10K 109.5
C102 C103 H10K 109.5
H10J C103 H10K 108.1
O32 C104 C105 95(3)
O32 C104 H10L 112.7
C105 C104 H10L 112.7
O32 C104 H10M 112.7
C105 C104 H10M 112.7
H10L C104 H10M 110.2
O33 C105 C104 123(4)
O33 C105 K1 55.6(17)
C104 C105 K1 94(2)
O33 C105 H10N 106.5
C104 C105 H10N 106.5
K1 C105 H10N 72.5
O33 C105 H10O 106.5
C104 C105 H10O 106.5
K1 C105 H10O 158.9
H10N C105 H10O 106.5
O33 C106 C107 108(3)
O33 C106 H10P 110.2
C107 C106 H10P 110.2
O33 C106 H10Q 110.2
C107 C106 H10Q 110.2
H10P C106 H10Q 108.5
O34 C107 C106 110(3)
O34 C107 H10R 109.8
C106 C107 H10R 109.8
O34 C107 H10S 109.8
C106 C107 H10S 109.8
H10R C107 H10S 108.2
O34 C108 C109 130(4)
O34 C108 H10T 104.7
C109 C108 H10T 104.7
O34 C108 H10U 104.7
C109 C108 H10U 104.7
H10T C108 H10U 105.7
O30 C109 C108 104(3)
O30 C109 H10V 110.9
C108 C109 H10V 110.9
O30 C109 H10W 110.9
C108 C109 H10W 110.9
H10V C109 H10W 108.9
C90 O20 C99 113.9(13)
C90 O20 K1 113.9(5)
C99 O20 K1 117.5(8)
C91 O21 C92 114.1(13)
C91 O21 K1 112.9(9)
C92 O21 K1 119.2(5)
C94 O22 C93 108.2(12)
C94 O22 K1 107.7(6)
C93 O22 K1 103.1(11)
C97 O24 C98 110.8(13)
C97 O24 K1 120.5(9)
C98 O24 K1 112.7(5)
C96 O23 C95 115.6(10)
C96 O23 K1 112.2(5)
C95 O23 K1 113.5(7)
O20 C90 C91 110.3(11)
O20 C90 H90A 109.6
C91 C90 H90A 109.6
O20 C90 H90B 109.6
C91 C90 H90B 109.6
H90A C90 H90B 108.1
O21 C91 C90 111.8(11)
O21 C91 K1 45.4(7)
C90 C91 K1 82.5(7)
O21 C91 H91A 109.3
C90 C91 H91A 109.3
K1 C91 H91A 88.5
O21 C91 H91B 109.3
C90 C91 H91B 109.3
K1 C91 H91B 154.3
H91A C91 H91B 107.9
O21 C92 C93 109.6(12)
O21 C92 H92A 109.8
C93 C92 H92A 109.8
O21 C92 H92B 109.8
C93 C92 H92B 109.7
H92A C92 H92B 108.2
O22 C93 C92 107.3(17)
O22 C93 K1 53.7(8)
C92 C93 K1 81.6(10)
O22 C93 H93A 110.3
C92 C93 H93A 110.3
K1 C93 H93A 76.6
O22 C93 H93B 110.3
C92 C93 H93B 110.3
K1 C93 H93B 163.3
H93A C93 H93B 108.5
O22 C94 C95 105.6(9)
O22 C94 H94A 110.6
C95 C94 H94A 110.6
O22 C94 H94B 110.6
C95 C94 H94B 110.6
H94A C94 H94B 108.7
O23 C95 C94 112.1(11)
O23 C95 H95A 109.2
C94 C95 H95A 109.2
O23 C95 H95B 109.2
C94 C95 H95B 109.2
H95A C95 H95B 107.9
O23 C96 C97 113.6(9)
O23 C96 H96A 108.8
C97 C96 H96A 108.8
O23 C96 H96B 108.8
C97 C96 H96B 108.8
H96A C96 H96B 107.7
O24 C97 C96 108.0(17)
O24 C97 H97A 110.1
C96 C97 H97A 110.1
O24 C97 H97B 110.1
C96 C97 H97B 110.1
H97A C97 H97B 108.4
O24 C98 C99 110.1(10)
O24 C98 H98A 109.6
C99 C98 H98A 109.6
O24 C98 H98B 109.6
C99 C98 H98B 109.6
H98A C98 H98B 108.1
O20 C99 C98 111.8(11)
O20 C99 H99A 109.3
C98 C99 H99A 109.3
O20 C99 H99B 109.3
C98 C99 H99B 109.3
H99A C99 H99B 107.9
O3S C2S C1S 103.2(10)
O3S C2S H2S1 111.1
C1S C2S H2S1 111.1
O3S C2S H2S2 111.1
C1S C2S H2S2 111.1
H2S1 C2S H2S2 109.1
C2S O3S C4S 107.4(8)
O3S C4S C5S 111.9(6)
O3S C4S H4S1 109.2
C5S C4S H4S1 109.2
O3S C4S H4S2 109.2
C5S C4S H4S2 109.2
H4S1 C4S H4S2 107.9

loop_
_geom_bond_atom_site_label_1
_geom_bond_atom_site_label_2
_geom_bond_distance
Fe1 O3 1.8591(14)
Fe1 O2 1.8591(15)
Fe1 O1 1.8676(14)
Fe1 O4 1.8895(16)
K1 O21 2.709(5)
K1 O11 2.784(7)
K1 O10 2.808(3)
K1 O33 2.82(3)
K1 O7 2.822(2)
K1 O20 2.834(5)
K1 O34 2.842(14)
K1 O32 2.84(5)
K1 O12 2.861(9)
K1 O6 2.875(2)
K1 O9 2.910(2)
K1 O22 2.919(5)
O1 C1 1.413(2)
C1 C10 1.542(3)
C1 C11 1.594(3)
C1 C15 1.594(3)
C10 H10A 0.9800
C10 H10B 0.9800
C10 H10C 0.9800
C11 C42 1.444(10)
C11 C43 1.449(13)
C11 C14 1.520(4)
C11 C13 1.548(4)
C11 C12 1.582(4)
C11 C44 1.635(11)
C12 H12A 0.9800
C12 H12B 0.9800
C12 H12C 0.9800
C13 H13A 0.9800
C13 H13B 0.9800
C13 H13C 0.9800
C14 H14A 0.9800
C14 H14B 0.9800
C14 H14C 0.9800
C42 H42A 0.9800
C42 H42B 0.9800
C42 H42C 0.9800
C43 H43A 0.9800
C43 H43B 0.9800
C43 H43C 0.9800
C44 H44A 0.9800
C44 H44B 0.9800
C44 H44C 0.9800
C15 C16 1.511(4)
C15 C17 1.523(3)
C15 C18 1.567(4)
C16 H16A 0.9800
C16 H16B 0.9800
C16 H16C 0.9800
C17 H17A 0.9800
C17 H17B 0.9800
C17 H17C 0.9800
C18 H18A 0.9800
C18 H18B 0.9800
C18 H18C 0.9800
O2 C2 1.416(3)
O2 C5 1.432(16)
C2 C20 1.537(4)
C2 C21 1.578(4)
C2 C25 1.602(4)
C20 H20A 0.9800
C20 H20B 0.9800
C20 H20C 0.9800
C21 C22 1.538(6)
C21 C24 1.538(5)
C21 C23 1.558(5)
C22 H22A 0.9800
C22 H22B 0.9800
C22 H22C 0.9800
C23 H23A 0.9800
C23 H23B 0.9800
C23 H23C 0.9800
C24 H24A 0.9800
C24 H24B 0.9800
C24 H24C 0.9800
C25 C28 1.532(5)
C25 C26 1.545(5)
C25 C27 1.549(7)
C26 H26A 0.9800
C26 H26B 0.9800
C26 H26C 0.9800
C27 H27A 0.9800
C27 H27B 0.9800
C27 H27C 0.9800
C28 H28A 0.9800
C28 H28B 0.9800
C28 H28C 0.9800
C5 C51 1.563(13)
C5 C55 1.595(15)
C5 C50 1.601(14)
C50 H50A 0.9800
C50 H50B 0.9800
C50 H50C 0.9800
C51 C54 1.53(2)
C51 C52 1.559(14)
C51 C53 1.564(15)
C52 H52A 0.9800
C52 H52B 0.9800
C52 H52C 0.9800
C53 H53A 0.9800
C53 H53B 0.9800
C53 H53C 0.9800
C54 H54A 0.9800
C54 H54B 0.9800
C54 H54C 0.9800
C55 C56 1.551(16)
C55 C57 1.556(16)
C55 C58 1.570(12)
C56 H56A 0.9800
C56 H56B 0.9800
C56 H56C 0.9800
C57 H57A 0.9800
C57 H57B 0.9800
C57 H57C 0.9800
C58 H58A 0.9800
C58 H58B 0.9800
C58 H58C 0.9800
O3 C3 1.408(2)
C3 C30 1.546(3)
C3 C35 1.593(3)
C3 C31 1.594(3)
C30 H30A 0.9800
C30 H30B 0.9800
C30 H30C 0.9800
C31 C32 1.538(3)
C31 C34 1.539(3)
C31 C33 1.549(3)
C32 H32A 0.9800
C32 H32B 0.9800
C32 H32C 0.9800
C33 H33A 0.9800
C33 H33B 0.9800
C33 H33C 0.9800
C34 H34A 0.9800
C34 H34B 0.9800
C34 H34C 0.9800
C35 C38 1.537(3)
C35 C37 1.540(3)
C35 C36 1.550(3)
C36 H36A 0.9800
C36 H36B 0.9800
C36 H36C 0.9800
C37 H37A 0.9800
C37 H37B 0.9800
C37 H37C 0.9800
C38 H38A 0.9800
C38 H38B 0.9800
C38 H38C 0.9800
O4 H1 0.67(3)
O5 C79 1.401(3)
O5 C70 1.435(3)
O6 C71 1.418(4)
O6 C72 1.431(4)
O7 C74 1.410(5)
O7 C73 1.411(4)
O8 C75 1.404(4)
O8 C76 1.409(4)
O9 C77 1.418(4)
O9 C78 1.419(3)
C70 C71 1.494(4)
C70 H70A 0.9900
C70 H70B 0.9900
C71 H71A 0.9900
C71 H71B 0.9900
C72 C73 1.503(6)
C72 H72A 0.9900
C72 H72B 0.9900
C73 H73A 0.9900
C73 H73B 0.9900
C74 C75 1.527(5)
C74 H74A 0.9900
C74 H74B 0.9900
C75 H75A 0.9900
C75 H75B 0.9900
C76 C77 1.514(5)
C76 H76A 0.9900
C76 H76B 0.9900
C77 H77A 0.9900
C77 H77B 0.9900
C78 C79 1.471(4)
C78 H78A 0.9900
C78 H78B 0.9900
C79 H79A 0.9900
C79 H79B 0.9900
O10 C89 1.360(9)
O10 C80 1.399(8)
O11 C82 1.412(9)
O11 C81 1.434(7)
O12 C84 1.421(11)
O12 C83 1.431(6)
O13 C85 1.408(6)
O13 C86 1.414(7)
O14 C87 1.409(8)
O14 C88 1.417(13)
C80 C81 1.528(11)
C80 H80A 0.9900
C80 H80B 0.9900
C81 H81A 0.9900
C81 H81B 0.9900
C82 C83 1.523(12)
C82 H82A 0.9900
C82 H82B 0.9900
C83 H83A 0.9900
C83 H83B 0.9900
C84 C85 1.532(14)
C84 H84A 0.9900
C84 H84B 0.9900
C85 H85A 0.9900
C85 H85B 0.9900
C86 C87 1.486(9)
C86 H86A 0.9900
C86 H86B 0.9900
C87 H87A 0.9900
C87 H87B 0.9900
C88 C89 1.488(12)
C88 H88A 0.9900
C88 H88B 0.9900
C89 H89A 0.9900
C89 H89B 0.9900
O30 C100 1.396(16)
O30 C109 1.403(12)
O31 C101 1.406(13)
O31 C102 1.406(13)
O32 C104 1.401(19)
O32 C103 1.412(19)
O33 C105 1.383(18)
O33 C106 1.402(19)
O34 C108 1.401(19)
O34 C107 1.407(19)
C100 C101 1.540(18)
C100 H10D 0.9900
C100 H10E 0.9900
C101 H10F 0.9900
C101 H10G 0.9900
C102 C103 1.549(19)
C102 H10H 0.9900
C102 H10I 0.9900
C103 H10J 0.9900
C103 H10K 0.9900
C104 C105 1.550(19)
C104 H10L 0.9900
C104 H10M 0.9900
C105 H10N 0.9900
C105 H10O 0.9900
C106 C107 1.538(19)
C106 H10P 0.9900
C106 H10Q 0.9900
C107 H10R 0.9900
C107 H10S 0.9900
C108 C109 1.536(19)
C108 H10T 0.9900
C108 H10U 0.9900
C109 H10V 0.9900
C109 H10W 0.9900
O20 C90 1.402(12)
O20 C99 1.415(14)
O21 C91 1.408(14)
O21 C92 1.423(12)
O22 C94 1.393(11)
O22 C93 1.42(3)
O24 C97 1.41(2)
O24 C98 1.410(10)
O23 C96 1.412(12)
O23 C95 1.465(15)
C90 C91 1.528(17)
C90 H90A 0.9900
C90 H90B 0.9900
C91 H91A 0.9900
C91 H91B 0.9900
C92 C93 1.49(3)
C92 H92A 0.9900
C92 H92B 0.9900
C93 H93A 0.9900
C93 H93B 0.9900
C94 C95 1.466(18)
C94 H94A 0.9900
C94 H94B 0.9900
C95 H95A 0.9900
C95 H95B 0.9900
C96 C97 1.57(3)
C96 H96A 0.9900
C96 H96B 0.9900
C97 H97A 0.9900
C97 H97B 0.9900
C98 C99 1.533(16)
C98 H98A 0.9900
C98 H98B 0.9900
C99 H99A 0.9900
C99 H99B 0.9900
C1S C2S 1.409(15)
C1S H1S1 0.9800
C1S H1S2 0.9800
C1S H1S3 0.9800
C2S O3S 1.334(9)
C2S H2S1 0.9900
C2S H2S2 0.9900
O3S C4S 1.373(9)
C4S C5S 1.538(10)
C4S H4S1 0.9900
C4S H4S2 0.9900
C5S H5S1 0.9800
C5S H5S2 0.9800
C5S H5S3 0.9800
